data_4033939
loop_
_publ_author_name
'Chang, Meng-Yang'
'Wu, Yan-Shin'

_publ_section_title
;
 HOAc-Mediated Cyclocondensation of 2-Formylazaarenes and Cyclic Amines.
 Synthesis of Pyrrolo[1,2- a]azaarenes.
;
_journal_issue 6
_journal_name_full 'The Journal of organic chemistry'
_journal_page_first 3638
_journal_page_last 3646
_journal_paper_doi 10.1021/acs.joc.8b03148
_journal_volume 84
_journal_year 2019
_chemical_formula_sum 'C35 H27 N5'
_chemical_formula_weight 517.61
_space_group_crystal_system triclinic
_space_group_IT_number 2
_space_group_name_Hall '-P 1'
_space_group_name_H-M_alt 'P -1'
_atom_sites_solution_hydrogens geom
_audit_creation_method SHELXL-2014/6
_cell_angle_alpha 98.277(3)
_cell_angle_beta 90.181(3)
_cell_angle_gamma 106.478(3)
_cell_formula_units_Z 2
_cell_length_a 9.4459(5)
_cell_length_b 11.1306(7)
_cell_length_c 13.0768(9)
_cell_measurement_reflns_used 8852
_cell_measurement_temperature 100(2)
_cell_measurement_theta_max 26.3694
_cell_measurement_theta_min 2.2999
_cell_volume 1303.27(14)
_computing_cell_refinement 'SAINT V8.34A (Bruker AXS Inc., 2013)'
_computing_data_collection 'Bruker APEX2'
_computing_data_reduction 'SAINT V8.34A (Bruker AXS Inc., 2013)'
_computing_molecular_graphics 'Bruker SHELXTL'
_computing_publication_material 'Bruker SHELXTL'
_computing_structure_refinement 'SHELXL-2014/6 (Sheldrick, 2014)'
_diffrn_ambient_temperature 100(2)
_diffrn_detector_area_resol_mean 8.3333
_diffrn_measured_fraction_theta_full 0.997
_diffrn_measured_fraction_theta_max 0.990
_diffrn_measurement_device_type 'Bruker APEX-II CCD'
_diffrn_measurement_method '\f and \w scans'
_diffrn_radiation_type MoK\a
_diffrn_radiation_wavelength 0.71073
_diffrn_reflns_av_R_equivalents 0.0445
_diffrn_reflns_av_unetI/netI 0.0355
_diffrn_reflns_Laue_measured_fraction_full 0.997
_diffrn_reflns_Laue_measured_fraction_max 0.990
_diffrn_reflns_limit_h_max 11
_diffrn_reflns_limit_h_min -11
_diffrn_reflns_limit_k_max 13
_diffrn_reflns_limit_k_min -13
_diffrn_reflns_limit_l_max 16
_diffrn_reflns_limit_l_min -16
_diffrn_reflns_number 26992
_diffrn_reflns_point_group_measured_fraction_full 0.997
_diffrn_reflns_point_group_measured_fraction_max 0.990
_diffrn_reflns_theta_full 25.242
_diffrn_reflns_theta_max 26.531
_diffrn_reflns_theta_min 1.575
_exptl_absorpt_coefficient_mu 0.079
_exptl_absorpt_correction_T_max 0.7454
_exptl_absorpt_correction_T_min 0.6469
_exptl_absorpt_correction_type multi-scan
_exptl_absorpt_process_details 'SADABS V2014/4 (Bruker AXS Inc.)'
_exptl_crystal_colour Yellow
_exptl_crystal_density_diffrn 1.319
_exptl_crystal_density_meas ?
_exptl_crystal_density_method 'not measured'
_exptl_crystal_description Lump
_exptl_crystal_F_000 544
_exptl_crystal_size_max 0.12
_exptl_crystal_size_mid 0.10
_exptl_crystal_size_min 0.06
_refine_diff_density_max 0.233
_refine_diff_density_min -0.196
_refine_diff_density_rms 0.038
_refine_ls_extinction_method none
_refine_ls_goodness_of_fit_ref 1.048
_refine_ls_hydrogen_treatment constr
_refine_ls_matrix_type full
_refine_ls_number_parameters 361
_refine_ls_number_reflns 5355
_refine_ls_number_restraints 0
_refine_ls_restrained_S_all 1.048
_refine_ls_R_factor_all 0.0514
_refine_ls_R_factor_gt 0.0374
_refine_ls_shift/su_max 0.001
_refine_ls_shift/su_mean 0.000
_refine_ls_structure_factor_coef Fsqd
_refine_ls_weighting_details 'w=1/[\s^2^(Fo^2^)+(0.0431P)^2^+0.2268P] where P=(Fo^2^+2Fc^2^)/3'
_refine_ls_weighting_scheme calc
_refine_ls_wR_factor_gt 0.0901
_refine_ls_wR_factor_ref 0.0970
_reflns_Friedel_coverage 0.000
_reflns_number_gt 4248
_reflns_number_total 5355
_reflns_threshold_expression 'I > 2\s(I)'
_cod_data_source_file jo8b03148_si_001.cif
_cod_data_source_block 180815lt_0m_a
_cod_depositor_comments
;
The following automatic conversions were performed:

data item '_exptl_crystal_density_meas' value 'not measured' was
changed to '?' -- the value is perceived as not measured.

Automatic conversion script
Id: cif_fix_values 6909 2019-04-08 15:41:33Z antanas 
;
_cod_database_code 4033939
_shelx_space_group_comment
;
The symmetry employed for this shelxl refinement is uniquely defined
by the following loop, which should always be used as a source of
symmetry information in preference to the above space-group names.
They are only intended as comments.
;
_shelxl_version_number 2014/6

loop_
_space_group_symop_operation_xyz
'x, y, z'
'-x, -y, -z'

loop_
_atom_site_label
_atom_site_type_symbol
_atom_site_fract_x
_atom_site_fract_y
_atom_site_fract_z
_atom_site_U_iso_or_equiv
_atom_site_adp_type
_atom_site_occupancy
_atom_site_site_symmetry_order
_atom_site_calc_flag
_atom_site_refinement_flags_posn
_atom_site_refinement_flags_adp
N1 N 0.02124(11) 0.38327(9) 0.61394(8) 0.0205(2) Uani 1 1 d . .
N2 N -0.05788(11) 0.20906(9) 0.46839(7) 0.0189(2) Uani 1 1 d . .
N3 N 0.31617(13) 0.50005(10) 0.92888(8) 0.0267(3) Uani 1 1 d . .
N4 N 0.29420(12) 0.47595(9) 0.71199(8) 0.0236(2) Uani 1 1 d . .
N5 N -0.08466(12) -0.00829(9) 0.32274(8) 0.0219(2) Uani 1 1 d . .
C1 C -0.09866(17) 0.15885(14) 1.04090(11) 0.0374(4) Uani 1 1 d . .
H1 H -0.1669 0.1023 1.0777 0.045 Uiso 1 1 calc R U
C2 C -0.04644(18) 0.28611(14) 1.08065(11) 0.0418(4) Uani 1 1 d . .
H23 H -0.0791 0.3168 1.1452 0.050 Uiso 1 1 calc R U
C3 C 0.05263(17) 0.36935(13) 1.02778(10) 0.0337(3) Uani 1 1 d . .
H26 H 0.0892 0.4562 1.0568 0.040 Uiso 1 1 calc R U
C4 C 0.09898(15) 0.32609(11) 0.93201(9) 0.0234(3) Uani 1 1 d . .
C5 C 0.20594(14) 0.41441(11) 0.87430(9) 0.0222(3) Uani 1 1 d . .
C6 C 0.19110(14) 0.40650(11) 0.76346(9) 0.0217(3) Uani 1 1 d . .
C7 C 0.05339(14) 0.32387(11) 0.70144(9) 0.0215(3) Uani 1 1 d . .
H21 H 0.0675 0.2403 0.6750 0.026 Uiso 1 1 calc R U
H22 H -0.0316 0.3100 0.7469 0.026 Uiso 1 1 calc R U
C8 C -0.08465(14) 0.30274(11) 0.54067(9) 0.0199(3) Uani 1 1 d . .
C9 C -0.18692(14) 0.15381(11) 0.40473(9) 0.0205(3) Uani 1 1 d . .
C10 C -0.19413(14) 0.04239(11) 0.33288(9) 0.0206(3) Uani 1 1 d . .
C11 C -0.33230(14) -0.02502(11) 0.26978(9) 0.0222(3) Uani 1 1 d . .
C12 C -0.41403(15) 0.03733(12) 0.21953(10) 0.0279(3) Uani 1 1 d . .
H6 H -0.3823 0.1272 0.2256 0.033 Uiso 1 1 calc R U
C13 C -0.54154(17) -0.03092(14) 0.16060(11) 0.0355(3) Uani 1 1 d . .
H7 H -0.5957 0.0125 0.1259 0.043 Uiso 1 1 calc R U
C14 C -0.59005(17) -0.16094(14) 0.15202(11) 0.0360(3) Uani 1 1 d . .
H2 H -0.6782 -0.2071 0.1125 0.043 Uiso 1 1 calc R U
C15 C 0.65175(16) 0.73856(12) 0.87855(11) 0.0324(3) Uani 1 1 d . .
H3 H 0.7339 0.7994 0.9158 0.039 Uiso 1 1 calc R U
C16 C 0.54325(16) 0.66695(12) 0.93097(11) 0.0314(3) Uani 1 1 d . .
H27 H 0.5495 0.6786 1.0044 0.038 Uiso 1 1 calc R U
C17 C 0.42144(15) 0.57544(11) 0.87629(10) 0.0253(3) Uani 1 1 d . .
C18 C 0.41294(14) 0.56007(11) 0.76716(10) 0.0233(3) Uani 1 1 d . .
C19 C 0.52681(15) 0.63588(12) 0.71481(11) 0.0267(3) Uani 1 1 d . .
H5 H 0.5222 0.6260 0.6414 0.032 Uiso 1 1 calc R U
C20 C 0.64351(15) 0.72334(12) 0.76969(11) 0.0301(3) Uani 1 1 d . .
H4 H 0.7198 0.7743 0.7342 0.036 Uiso 1 1 calc R U
C21 C 0.06717(14) 0.16567(11) 0.45138(9) 0.0189(3) Uani 1 1 d . .
C22 C 0.04675(14) 0.05379(11) 0.37973(9) 0.0203(3) Uani 1 1 d . .
C23 C -0.38203(15) -0.15738(12) 0.25879(10) 0.0250(3) Uani 1 1 d . .
H9 H -0.3269 -0.2018 0.2914 0.030 Uiso 1 1 calc R U
C24 C -0.50967(16) -0.22430(13) 0.20136(10) 0.0314(3) Uani 1 1 d . .
H8 H -0.5427 -0.3141 0.1955 0.038 Uiso 1 1 calc R U
C25 C -0.28909(15) 0.21768(11) 0.43616(10) 0.0236(3) Uani 1 1 d . .
H16 H -0.3854 0.2017 0.4058 0.028 Uiso 1 1 calc R U
C26 C -0.22534(14) 0.31001(11) 0.52075(10) 0.0230(3) Uani 1 1 d . .
C27 C -0.28518(15) 0.40841(12) 0.58248(11) 0.0300(3) Uani 1 1 d . .
H11 H -0.3858 0.3679 0.6039 0.036 Uiso 1 1 calc R U
H10 H -0.2915 0.4730 0.5393 0.036 Uiso 1 1 calc R U
C28 C -0.18357(15) 0.47150(13) 0.67794(11) 0.0312(3) Uani 1 1 d . .
H13 H -0.2045 0.5515 0.7071 0.037 Uiso 1 1 calc R U
H12 H -0.2021 0.4149 0.7313 0.037 Uiso 1 1 calc R U
C29 C -0.02305(15) 0.49913(11) 0.64894(10) 0.0263(3) Uani 1 1 d . .
H14 H -0.0070 0.5523 0.5931 0.032 Uiso 1 1 calc R U
H15 H 0.0410 0.5483 0.7097 0.032 Uiso 1 1 calc R U
C30 C 0.16651(14) 0.00326(11) 0.36373(10) 0.0233(3) Uani 1 1 d . .
H20 H 0.1546 -0.0720 0.3158 0.028 Uiso 1 1 calc R U
C31 C 0.30057(14) 0.06027(11) 0.41590(10) 0.0246(3) Uani 1 1 d . .
H19 H 0.3792 0.0228 0.4063 0.030 Uiso 1 1 calc R U
C32 C 0.32036(14) 0.17334(12) 0.48290(10) 0.0243(3) Uani 1 1 d . .
H17 H 0.4140 0.2142 0.5174 0.029 Uiso 1 1 calc R U
C33 C 0.20552(14) 0.22725(11) 0.50002(9) 0.0221(3) Uani 1 1 d . .
H18 H 0.2209 0.3056 0.5446 0.026 Uiso 1 1 calc R U
C34 C -0.05061(15) 0.11483(12) 0.94723(10) 0.0292(3) Uani 1 1 d . .
H25 H -0.0851 0.0273 0.9197 0.035 Uiso 1 1 calc R U
C35 C 0.04747(14) 0.19744(11) 0.89319(10) 0.0241(3) Uani 1 1 d . .
H24 H 0.0801 0.1661 0.8289 0.029 Uiso 1 1 calc R U

loop_
_atom_site_aniso_label
_atom_site_aniso_U_11
_atom_site_aniso_U_22
_atom_site_aniso_U_33
_atom_site_aniso_U_23
_atom_site_aniso_U_13
_atom_site_aniso_U_12
N1 0.0254(6) 0.0156(5) 0.0201(5) 0.0007(4) -0.0006(4) 0.0062(4)
N2 0.0214(6) 0.0171(5) 0.0180(5) 0.0015(4) 0.0013(4) 0.0058(4)
N3 0.0325(7) 0.0216(5) 0.0245(6) 0.0020(4) -0.0012(5) 0.0064(5)
N4 0.0263(6) 0.0197(5) 0.0244(5) 0.0026(4) 0.0018(5) 0.0065(4)
N5 0.0224(6) 0.0197(5) 0.0231(5) 0.0010(4) 0.0018(4) 0.0063(4)
C1 0.0394(9) 0.0396(8) 0.0330(8) 0.0140(6) 0.0109(7) 0.0065(7)
C2 0.0544(11) 0.0443(9) 0.0260(7) 0.0026(6) 0.0148(7) 0.0141(8)
C3 0.0456(9) 0.0282(7) 0.0256(7) -0.0008(5) 0.0040(6) 0.0102(6)
C4 0.0283(8) 0.0226(6) 0.0207(6) 0.0040(5) -0.0002(5) 0.0090(5)
C5 0.0265(7) 0.0181(6) 0.0224(6) 0.0004(5) 0.0003(5) 0.0084(5)
C6 0.0268(7) 0.0169(6) 0.0228(6) 0.0012(5) 0.0028(5) 0.0094(5)
C7 0.0258(7) 0.0189(6) 0.0197(6) 0.0029(5) 0.0021(5) 0.0061(5)
C8 0.0243(7) 0.0165(5) 0.0188(6) 0.0024(5) 0.0032(5) 0.0060(5)
C9 0.0208(7) 0.0198(6) 0.0201(6) 0.0027(5) 0.0001(5) 0.0049(5)
C10 0.0237(7) 0.0194(6) 0.0189(6) 0.0038(5) 0.0033(5) 0.0061(5)
C11 0.0231(7) 0.0245(6) 0.0187(6) -0.0001(5) 0.0038(5) 0.0079(5)
C12 0.0313(8) 0.0272(7) 0.0256(7) -0.0007(5) -0.0004(6) 0.0112(6)
C13 0.0366(9) 0.0407(8) 0.0324(8) -0.0020(6) -0.0068(6) 0.0201(7)
C14 0.0279(8) 0.0403(8) 0.0342(8) -0.0080(6) -0.0074(6) 0.0079(6)
C15 0.0308(8) 0.0207(6) 0.0427(8) 0.0028(6) -0.0076(6) 0.0037(6)
C16 0.0387(9) 0.0240(7) 0.0287(7) 0.0013(5) -0.0060(6) 0.0060(6)
C17 0.0295(8) 0.0192(6) 0.0279(7) 0.0032(5) -0.0013(6) 0.0082(5)
C18 0.0255(7) 0.0181(6) 0.0271(7) 0.0020(5) 0.0000(5) 0.0085(5)
C19 0.0283(8) 0.0233(6) 0.0298(7) 0.0062(5) 0.0018(6) 0.0084(5)
C20 0.0277(8) 0.0219(6) 0.0423(8) 0.0097(6) 0.0022(6) 0.0075(6)
C21 0.0205(7) 0.0186(6) 0.0190(6) 0.0061(5) 0.0039(5) 0.0062(5)
C22 0.0218(7) 0.0176(6) 0.0207(6) 0.0043(5) 0.0021(5) 0.0039(5)
C23 0.0263(8) 0.0251(6) 0.0230(6) 0.0008(5) 0.0017(5) 0.0078(5)
C24 0.0320(8) 0.0267(7) 0.0304(7) -0.0021(6) 0.0017(6) 0.0034(6)
C25 0.0225(7) 0.0241(6) 0.0240(6) 0.0002(5) -0.0001(5) 0.0081(5)
C26 0.0251(7) 0.0211(6) 0.0231(6) 0.0013(5) 0.0025(5) 0.0082(5)
C27 0.0280(8) 0.0286(7) 0.0335(7) -0.0050(6) 0.0004(6) 0.0130(6)
C28 0.0352(9) 0.0277(7) 0.0317(7) -0.0066(6) 0.0008(6) 0.0161(6)
C29 0.0344(8) 0.0182(6) 0.0263(7) -0.0021(5) -0.0018(6) 0.0103(5)
C30 0.0252(7) 0.0185(6) 0.0265(6) 0.0029(5) 0.0052(5) 0.0070(5)
C31 0.0219(7) 0.0256(6) 0.0284(7) 0.0058(5) 0.0049(5) 0.0092(5)
C32 0.0193(7) 0.0288(7) 0.0228(6) 0.0043(5) 0.0007(5) 0.0034(5)
C33 0.0246(7) 0.0213(6) 0.0190(6) 0.0025(5) 0.0034(5) 0.0049(5)
C34 0.0331(8) 0.0240(7) 0.0303(7) 0.0067(5) -0.0004(6) 0.0065(6)
C35 0.0285(8) 0.0243(6) 0.0215(6) 0.0042(5) 0.0013(5) 0.0105(5)

loop_
_atom_type_symbol
_atom_type_description
_atom_type_scat_dispersion_real
_atom_type_scat_dispersion_imag
_atom_type_scat_source
C C 0.0033 0.0016 'International Tables Vol C Tables 4.2.6.8 and 6.1.1.4'
H H 0.0000 0.0000 'International Tables Vol C Tables 4.2.6.8 and 6.1.1.4'
N N 0.0061 0.0033 'International Tables Vol C Tables 4.2.6.8 and 6.1.1.4'

loop_
_geom_angle_atom_site_label_1
_geom_angle_atom_site_label_2
_geom_angle_atom_site_label_3
_geom_angle
C8 N1 C7 114.56(9)
C8 N1 C29 109.16(10)
C7 N1 C29 111.94(9)
C8 N2 C21 132.07(10)
C8 N2 C9 107.72(10)
C21 N2 C9 120.21(10)
C5 N3 C17 117.68(11)
C6 N4 C18 117.84(11)
C10 N5 C22 118.29(10)
C34 C1 C2 119.30(13)
C34 C1 H1 120.4
C2 C1 H1 120.4
C3 C2 C1 120.89(13)
C3 C2 H23 119.6
C1 C2 H23 119.6
C2 C3 C4 120.11(13)
C2 C3 H26 119.9
C4 C3 H26 119.9
C35 C4 C3 118.61(12)
C35 C4 C5 120.58(11)
C3 C4 C5 120.77(11)
N3 C5 C6 121.26(11)
N3 C5 C4 116.98(11)
C6 C5 C4 121.76(11)
N4 C6 C5 121.22(12)
N4 C6 C7 116.62(11)
C5 C6 C7 122.08(11)
N1 C7 C6 111.01(9)
N1 C7 H21 109.4
C6 C7 H21 109.4
N1 C7 H22 109.4
C6 C7 H22 109.4
H21 C7 H22 108.0
C26 C8 N2 108.48(11)
C26 C8 N1 127.05(11)
N2 C8 N1 124.19(11)
C25 C9 N2 107.81(10)
C25 C9 C10 133.52(12)
N2 C9 C10 118.26(11)
N5 C10 C9 122.65(11)
N5 C10 C11 117.06(10)
C9 C10 C11 120.21(11)
C12 C11 C23 118.22(12)
C12 C11 C10 123.04(11)
C23 C11 C10 118.74(11)
C13 C12 C11 120.45(12)
C13 C12 H6 119.8
C11 C12 H6 119.8
C14 C13 C12 120.51(13)
C14 C13 H7 119.7
C12 C13 H7 119.7
C13 C14 C24 119.68(13)
C13 C14 H2 120.2
C24 C14 H2 120.2
C16 C15 C20 120.70(13)
C16 C15 H3 119.7
C20 C15 H3 119.7
C15 C16 C17 120.08(13)
C15 C16 H27 120.0
C17 C16 H27 120.0
N3 C17 C16 119.90(12)
N3 C17 C18 120.74(12)
C16 C17 C18 119.32(12)
N4 C18 C17 120.89(11)
N4 C18 C19 119.67(11)
C17 C18 C19 119.40(12)
C20 C19 C18 120.00(12)
C20 C19 H5 120.0
C18 C19 H5 120.0
C19 C20 C15 120.50(13)
C19 C20 H4 119.7
C15 C20 H4 119.7
C33 C21 N2 123.66(11)
C33 C21 C22 120.26(11)
N2 C21 C22 116.07(11)
N5 C22 C30 117.99(11)
N5 C22 C21 123.77(11)
C30 C22 C21 118.24(11)
C24 C23 C11 120.99(12)
C24 C23 H9 119.5
C11 C23 H9 119.5
C23 C24 C14 120.13(13)
C23 C24 H8 119.9
C14 C24 H8 119.9
C9 C25 C26 107.81(12)
C9 C25 H16 126.1
C26 C25 H16 126.1
C8 C26 C25 108.12(11)
C8 C26 C27 121.60(11)
C25 C26 C27 130.23(12)
C26 C27 C28 109.56(11)
C26 C27 H11 109.8
C28 C27 H11 109.8
C26 C27 H10 109.8
C28 C27 H10 109.8
H11 C27 H10 108.2
C29 C28 C27 109.92(11)
C29 C28 H13 109.7
C27 C28 H13 109.7
C29 C28 H12 109.7
C27 C28 H12 109.7
H13 C28 H12 108.2
N1 C29 C28 113.12(10)
N1 C29 H14 109.0
C28 C29 H14 109.0
N1 C29 H15 109.0
C28 C29 H15 109.0
H14 C29 H15 107.8
C31 C30 C22 121.41(12)
C31 C30 H20 119.3
C22 C30 H20 119.3
C30 C31 C32 119.48(12)
C30 C31 H19 120.3
C32 C31 H19 120.3
C33 C32 C31 120.94(12)
C33 C32 H17 119.5
C31 C32 H17 119.5
C32 C33 C21 119.51(11)
C32 C33 H18 120.2
C21 C33 H18 120.2
C1 C34 C35 120.32(12)
C1 C34 H25 119.8
C35 C34 H25 119.8
C34 C35 C4 120.73(12)
C34 C35 H24 119.6
C4 C35 H24 119.6

loop_
_geom_bond_atom_site_label_1
_geom_bond_atom_site_label_2
_geom_bond_distance
N1 C8 1.4000(15)
N1 C7 1.4724(15)
N1 C29 1.4781(15)
N2 C8 1.3827(15)
N2 C21 1.4044(16)
N2 C9 1.4064(16)
N3 C5 1.3185(16)
N3 C17 1.3649(17)
N4 C6 1.3137(16)
N4 C18 1.3637(16)
N5 C10 1.3096(16)
N5 C22 1.3902(16)
C1 C34 1.380(2)
C1 C2 1.382(2)
C1 H1 0.9500
C2 C3 1.382(2)
C2 H23 0.9500
C3 C4 1.3934(18)
C3 H26 0.9500
C4 C35 1.3924(17)
C4 C5 1.4872(17)
C5 C6 1.4434(17)
C6 C7 1.5151(17)
C7 H21 0.9900
C7 H22 0.9900
C8 C26 1.3803(18)
C9 C25 1.3833(18)
C9 C10 1.4289(16)
C10 C11 1.4855(17)
C11 C12 1.3934(18)
C11 C23 1.3992(17)
C12 C13 1.3886(19)
C12 H6 0.9500
C13 C14 1.376(2)
C13 H7 0.9500
C14 C24 1.386(2)
C14 H2 0.9500
C15 C16 1.362(2)
C15 C20 1.409(2)
C15 H3 0.9500
C16 C17 1.4117(18)
C16 H27 0.9500
C17 C18 1.4119(18)
C18 C19 1.4120(18)
C19 C20 1.3649(19)
C19 H5 0.9500
C20 H4 0.9500
C21 C33 1.3941(17)
C21 C22 1.4116(16)
C22 C30 1.4030(18)
C23 C24 1.3771(18)
C23 H9 0.9500
C24 H8 0.9500
C25 C26 1.3999(17)
C25 H16 0.9500
C26 C27 1.5067(17)
C27 C28 1.5265(19)
C27 H11 0.9900
C27 H10 0.9900
C28 C29 1.5199(19)
C28 H13 0.9900
C28 H12 0.9900
C29 H14 0.9900
C29 H15 0.9900
C30 C31 1.3732(18)
C30 H20 0.9500
C31 C32 1.3909(18)
C31 H19 0.9500
C32 C33 1.3853(18)
C32 H17 0.9500
C33 H18 0.9500
C34 C35 1.3825(18)
C34 H25 0.9500
C35 H24 0.9500
